data_4105978
loop_
_publ_author_name
'Wen-Xiong Zhang'
'Zitao Wang'
'Masayoshi Nishiura'
'Zhenfeng Xi'
'Zhaomin Hou'

_publ_section_title
;
 Ln4(CH2)4 Cubane-Type Rare-Earth Methylidene Complexes Consisting of
 "(C5Me4SiMe3)LnCH2" Units (Ln = Tm, Lu)
;
_journal_name_full 'Journal of the American Chemical Society'
_journal_page_first 5712
_journal_page_last 5715
_journal_paper_doi 10.1021/ja200540b
_journal_volume 133
_journal_year 2011
_chemical_formula_sum 'C42 H81 Lu3 Si3'
_chemical_formula_weight 1195.25
_chemical_name_common '[Cp'LuMe2]3'
_chemical_name_systematic
; 
 ? 
;
_space_group_IT_number 19
_symmetry_cell_setting orthorhombic
_symmetry_space_group_name_Hall 'P 2ac 2ab'
_symmetry_space_group_name_H-M 'P 21 21 21'
_atom_sites_solution_hydrogens geom
_atom_sites_solution_primary direct
_atom_sites_solution_secondary difmap
_audit_creation_method SHELXL-97
_cell_angle_alpha 90.00
_cell_angle_beta 90.00
_cell_angle_gamma 90.00
_cell_formula_units_Z 4
_cell_length_a 9.1108(7)
_cell_length_b 18.1931(14)
_cell_length_c 29.074(2)
_cell_measurement_temperature 173(2)
_cell_volume 4819.1(6)
_computing_cell_refinement 'Bruker SMART'
_computing_data_collection 'Bruker SMART'
_computing_data_reduction 'Bruker SHELXTL'
_computing_molecular_graphics 'Bruker SHELXTL'
_computing_publication_material 'Bruker SHELXTL'
_computing_structure_refinement 'SHELXL-97 (Sheldrick, 1997)'
_computing_structure_solution 'SHELXS-97 (Sheldrick, 1990)'
_diffrn_ambient_temperature 173(2)
_diffrn_measured_fraction_theta_full 0.997
_diffrn_measured_fraction_theta_max 0.997
_diffrn_measurement_device_type 'CCD area detector'
_diffrn_measurement_method 'phi and omega scans'
_diffrn_radiation_monochromator graphite
_diffrn_radiation_source 'fine-focus sealed tube'
_diffrn_radiation_type MoK\a
_diffrn_radiation_wavelength 0.71073
_diffrn_reflns_av_R_equivalents 0.0409
_diffrn_reflns_av_sigmaI/netI 0.0435
_diffrn_reflns_limit_h_max 10
_diffrn_reflns_limit_h_min -9
_diffrn_reflns_limit_k_max 21
_diffrn_reflns_limit_k_min -21
_diffrn_reflns_limit_l_max 34
_diffrn_reflns_limit_l_min -27
_diffrn_reflns_number 25208
_diffrn_reflns_theta_full 25.02
_diffrn_reflns_theta_max 25.02
_diffrn_reflns_theta_min 1.32
_exptl_absorpt_coefficient_mu 6.197
_exptl_absorpt_correction_T_max 0.5761
_exptl_absorpt_correction_T_min 0.4566
_exptl_absorpt_correction_type multi-scan
_exptl_absorpt_process_details SADABS
_exptl_crystal_density_diffrn 1.647
_exptl_crystal_F_000 2352
_exptl_crystal_size_max 0.15
_exptl_crystal_size_mid 0.10
_exptl_crystal_size_min 0.10
_refine_diff_density_max 1.115
_refine_diff_density_min -1.036
_refine_diff_density_rms 0.117
_refine_ls_abs_structure_details 'Flack H D (1983), Acta Cryst. A39, 876-881'
_refine_ls_abs_structure_Flack -0.003(8)
_refine_ls_extinction_method none
_refine_ls_goodness_of_fit_ref 0.971
_refine_ls_hydrogen_treatment none
_refine_ls_matrix_type full
_refine_ls_number_parameters 454
_refine_ls_number_reflns 8473
_refine_ls_number_restraints 0
_refine_ls_restrained_S_all 0.971
_refine_ls_R_factor_all 0.0266
_refine_ls_R_factor_gt 0.0242
_refine_ls_shift/su_max 0.002
_refine_ls_shift/su_mean 0.000
_refine_ls_structure_factor_coef Fsqd
_refine_ls_weighting_details 'calc w=1/[\s^2^(Fo^2^)+(0.0209P)^2^+0.0000P] where P=(Fo^2^+2Fc^2^)/3'
_refine_ls_weighting_scheme calc
_refine_ls_wR_factor_gt 0.0489
_refine_ls_wR_factor_ref 0.0495
_reflns_number_gt 7968
_reflns_number_total 8473
_reflns_threshold_expression >2sigma(I)
_cod_data_source_file ja200540b_si_003.cif
_cod_data_source_block 7310zwx
_cod_database_code 4105978

loop_
_symmetry_equiv_pos_as_xyz
'x, y, z'
'-x+1/2, -y, z+1/2'
'-x, y+1/2, -z+1/2'
'x+1/2, -y+1/2, -z'

loop_
_atom_site_label
_atom_site_type_symbol
_atom_site_fract_x
_atom_site_fract_y
_atom_site_fract_z
_atom_site_U_iso_or_equiv
_atom_site_adp_type
_atom_site_occupancy
_atom_site_symmetry_multiplicity
_atom_site_calc_flag
_atom_site_refinement_flags
Lu1 Lu 1.00462(3) 0.571917(12) 0.139964(8) 0.02153(6) Uani 1 1 d .
Lu2 Lu 0.89397(3) 0.411068(12) 0.100250(8) 0.01998(6) Uani 1 1 d .
Lu3 Lu 1.06147(3) 0.528173(12) 0.029958(9) 0.02140(6) Uani 1 1 d .
Si1 Si 0.85219(19) 0.77471(9) 0.16573(6) 0.0279(4) Uani 1 1 d .
Si2 Si 0.9808(2) 0.46753(10) -0.10236(6) 0.0405(5) Uani 1 1 d .
Si3 Si 0.6033(2) 0.33839(9) 0.19357(7) 0.0372(5) Uani 1 1 d .
C1 C 1.2344(7) 0.5518(3) 0.0941(2) 0.0302(15) Uani 1 1 d .
C2 C 0.9318(7) 0.6335(3) 0.06733(19) 0.0288(14) Uani 1 1 d .
C3 C 1.0532(7) 0.4430(3) 0.1646(2) 0.0297(14) Uani 1 1 d .
C4 C 0.7546(6) 0.5168(3) 0.1329(2) 0.0282(14) Uani 1 1 d .
C5 C 0.8125(6) 0.4725(3) 0.0270(2) 0.0285(13) Uani 1 1 d .
C6 C 1.1187(7) 0.3985(3) 0.05202(19) 0.0255(13) Uani 1 1 d .
C7 C 0.9702(6) 0.6951(3) 0.18348(19) 0.0234(14) Uani 1 1 d .
C8 C 1.1270(7) 0.6856(3) 0.1779(2) 0.0257(14) Uani 1 1 d .
C9 C 1.1721(7) 0.6263(3) 0.2058(2) 0.0298(15) Uani 1 1 d .
C10 C 1.0492(7) 0.5983(3) 0.2293(2) 0.0300(15) Uani 1 1 d .
C11 C 0.9252(7) 0.6402(3) 0.21598(18) 0.0258(14) Uani 1 1 d .
C12 C 1.2288(7) 0.7327(3) 0.1494(2) 0.0388(17) Uani 1 1 d .
H12A H 1.2401 0.7808 0.1640 0.058 Uiso 1 1 calc R
H12B H 1.1874 0.7390 0.1185 0.058 Uiso 1 1 calc R
H12C H 1.3248 0.7087 0.1471 0.058 Uiso 1 1 calc R
C13 C 1.3294(7) 0.5978(4) 0.2118(2) 0.0435(18) Uani 1 1 d .
H13A H 1.3898 0.6144 0.1858 0.065 Uiso 1 1 calc R
H13B H 1.3286 0.5440 0.2127 0.065 Uiso 1 1 calc R
H13C H 1.3705 0.6169 0.2405 0.065 Uiso 1 1 calc R
C14 C 1.0530(9) 0.5411(3) 0.2674(2) 0.0458(19) Uani 1 1 d .
H14A H 1.0562 0.5658 0.2973 0.069 Uiso 1 1 calc R
H14B H 1.1405 0.5102 0.2638 0.069 Uiso 1 1 calc R
H14C H 0.9649 0.5104 0.2656 0.069 Uiso 1 1 calc R
C15 C 0.7762(7) 0.6327(3) 0.2386(2) 0.0369(16) Uani 1 1 d .
H15A H 0.7600 0.5813 0.2473 0.055 Uiso 1 1 calc R
H15B H 0.6997 0.6481 0.2170 0.055 Uiso 1 1 calc R
H15C H 0.7724 0.6638 0.2661 0.055 Uiso 1 1 calc R
C16 C 0.9376(9) 0.8352(3) 0.1215(2) 0.0474(19) Uani 1 1 d .
H16A H 1.0266 0.8577 0.1341 0.071 Uiso 1 1 calc R
H16B H 0.8681 0.8738 0.1127 0.071 Uiso 1 1 calc R
H16C H 0.9631 0.8059 0.0943 0.071 Uiso 1 1 calc R
C17 C 0.6688(7) 0.7459(4) 0.1429(2) 0.0442(18) Uani 1 1 d .
H17A H 0.6826 0.7115 0.1173 0.066 Uiso 1 1 calc R
H17B H 0.6151 0.7892 0.1321 0.066 Uiso 1 1 calc R
H17C H 0.6127 0.7217 0.1674 0.066 Uiso 1 1 calc R
C18 C 0.8173(8) 0.8335(3) 0.2173(2) 0.0444(19) Uani 1 1 d .
H18A H 0.7770 0.8032 0.2422 0.067 Uiso 1 1 calc R
H18B H 0.7471 0.8722 0.2094 0.067 Uiso 1 1 calc R
H18C H 0.9097 0.8558 0.2275 0.067 Uiso 1 1 calc R
C19 C 0.7229(6) 0.3201(3) 0.1419(2) 0.0252(13) Uani 1 1 d .
C20 C 0.6807(6) 0.3191(3) 0.0945(2) 0.0275(14) Uani 1 1 d .
C21 C 0.7938(7) 0.2855(3) 0.0684(2) 0.0276(14) Uani 1 1 d .
C22 C 0.9062(7) 0.2644(3) 0.0999(2) 0.0275(14) Uani 1 1 d .
C23 C 0.8627(6) 0.2845(3) 0.1448(2) 0.0252(14) Uani 1 1 d .
C24 C 0.5364(7) 0.3442(3) 0.0733(2) 0.0396(17) Uani 1 1 d .
H24A H 0.5499 0.3521 0.0402 0.059 Uiso 1 1 calc R
H24B H 0.5050 0.3902 0.0878 0.059 Uiso 1 1 calc R
H24C H 0.4613 0.3064 0.0782 0.059 Uiso 1 1 calc R
C25 C 0.7940(9) 0.2688(4) 0.0177(2) 0.047(2) Uani 1 1 d .
H25A H 0.7379 0.2238 0.0120 0.071 Uiso 1 1 calc R
H25B H 0.8953 0.2621 0.0072 0.071 Uiso 1 1 calc R
H25C H 0.7490 0.3098 0.0010 0.071 Uiso 1 1 calc R
C26 C 1.0415(7) 0.2195(3) 0.0890(2) 0.0391(17) Uani 1 1 d .
H26A H 1.1267 0.2409 0.1047 0.059 Uiso 1 1 calc R
H26B H 1.0583 0.2195 0.0557 0.059 Uiso 1 1 calc R
H26C H 1.0271 0.1689 0.0997 0.059 Uiso 1 1 calc R
C27 C 0.9434(7) 0.2616(3) 0.1879(2) 0.0344(16) Uani 1 1 d .
H27A H 0.9336 0.2084 0.1923 0.052 Uiso 1 1 calc R
H27B H 0.9015 0.2873 0.2145 0.052 Uiso 1 1 calc R
H27C H 1.0475 0.2744 0.1850 0.052 Uiso 1 1 calc R
C28 C 0.6954(10) 0.3931(5) 0.2402(3) 0.076(3) Uani 1 1 d .
H28A H 0.6229 0.4064 0.2637 0.114 Uiso 1 1 calc R
H28B H 0.7379 0.4378 0.2270 0.114 Uiso 1 1 calc R
H28C H 0.7733 0.3635 0.2543 0.114 Uiso 1 1 calc R
C29 C 0.4292(9) 0.3885(4) 0.1789(3) 0.071(3) Uani 1 1 d .
H29A H 0.3639 0.3557 0.1616 0.106 Uiso 1 1 calc R
H29B H 0.4524 0.4316 0.1600 0.106 Uiso 1 1 calc R
H29C H 0.3804 0.4043 0.2072 0.106 Uiso 1 1 calc R
C30 C 0.5537(10) 0.2483(4) 0.2192(3) 0.073(3) Uani 1 1 d .
H30A H 0.6433 0.2208 0.2264 0.109 Uiso 1 1 calc R
H30B H 0.4942 0.2202 0.1973 0.109 Uiso 1 1 calc R
H30C H 0.4973 0.2563 0.2475 0.109 Uiso 1 1 calc R
C31 C 1.0829(7) 0.5251(3) -0.05934(19) 0.0279(14) Uani 1 1 d .
C32 C 1.2288(7) 0.5114(3) -0.0434(2) 0.0326(16) Uani 1 1 d .
C33 C 1.2843(6) 0.5739(4) -0.0221(2) 0.0322(15) Uani 1 1 d .
C34 C 1.1759(7) 0.6301(3) -0.0239(2) 0.0298(15) Uani 1 1 d .
C35 C 1.0522(7) 0.6012(3) -0.04702(19) 0.0260(14) Uani 1 1 d .
C36 C 1.3210(8) 0.4435(4) -0.0531(2) 0.050(2) Uani 1 1 d .
H36A H 1.3586 0.4457 -0.0846 0.076 Uiso 1 1 calc R
H36B H 1.2603 0.3994 -0.0494 0.076 Uiso 1 1 calc R
H36C H 1.4035 0.4415 -0.0315 0.076 Uiso 1 1 calc R
C37 C 1.4384(7) 0.5856(5) -0.0038(2) 0.057(2) Uani 1 1 d .
H37A H 1.5023 0.6022 -0.0289 0.086 Uiso 1 1 calc R
H37B H 1.4760 0.5392 0.0087 0.086 Uiso 1 1 calc R
H37C H 1.4366 0.6228 0.0205 0.086 Uiso 1 1 calc R
C38 C 1.1936(8) 0.7088(3) -0.0072(2) 0.0463(19) Uani 1 1 d .
H38A H 1.2262 0.7086 0.0250 0.069 Uiso 1 1 calc R
H38B H 1.0993 0.7344 -0.0095 0.069 Uiso 1 1 calc R
H38C H 1.2666 0.7340 -0.0262 0.069 Uiso 1 1 calc R
C39 C 0.9152(7) 0.6433(3) -0.0590(2) 0.0362(16) Uani 1 1 d .
H39A H 0.9188 0.6920 -0.0446 0.054 Uiso 1 1 calc R
H39B H 0.8291 0.6166 -0.0478 0.054 Uiso 1 1 calc R
H39C H 0.9087 0.6489 -0.0925 0.054 Uiso 1 1 calc R
C40 C 1.0680(10) 0.4831(5) -0.1596(2) 0.079(3) Uani 1 1 d .
H40A H 1.0568 0.5348 -0.1683 0.119 Uiso 1 1 calc R
H40B H 1.0204 0.4518 -0.1826 0.119 Uiso 1 1 calc R
H40C H 1.1726 0.4708 -0.1578 0.119 Uiso 1 1 calc R
C41 C 0.7807(9) 0.4910(5) -0.1086(3) 0.070(3) Uani 1 1 d .
H41A H 0.7313 0.4843 -0.0789 0.105 Uiso 1 1 calc R
H41B H 0.7359 0.4586 -0.1316 0.105 Uiso 1 1 calc R
H41C H 0.7708 0.5422 -0.1184 0.105 Uiso 1 1 calc R
C42 C 0.9877(11) 0.3673(4) -0.0895(3) 0.072(3) Uani 1 1 d .
H42A H 1.0836 0.3477 -0.0985 0.108 Uiso 1 1 calc R
H42B H 0.9103 0.3420 -0.1067 0.108 Uiso 1 1 calc R
H42C H 0.9728 0.3596 -0.0564 0.108 Uiso 1 1 calc R
H1 H 1.2577 0.5603 0.1265 0.045 Uiso 1 1 d .
H2 H 1.2462 0.5997 0.0805 0.046 Uiso 1 1 d .
H3 H 1.3236 0.5262 0.0751 0.092 Uiso 1 1 d .
H4 H 0.8423 0.6420 0.0858 0.055 Uiso 1 1 d .
H5 H 0.9751 0.6826 0.0683 0.040 Uiso 1 1 d .
H6 H 0.8814 0.6393 0.0358 0.068 Uiso 1 1 d .
H7 H 1.1420 0.4623 0.1766 0.055 Uiso 1 1 d .
H8 H 0.9941 0.4308 0.1917 0.031 Uiso 1 1 d .
H9 H 1.0907 0.3983 0.1590 0.082 Uiso 1 1 d .
H10 H 0.6542 0.5188 0.1465 0.202 Uiso 1 1 d .
H11 H 0.6949 0.5288 0.1056 0.087 Uiso 1 1 d .
H12 H 0.7681 0.5694 0.1429 0.023 Uiso 1 1 d .
H13 H 0.7846 0.5191 0.0164 0.067 Uiso 1 1 d .
H14 H 0.8213 0.4556 -0.0052 0.090 Uiso 1 1 d .
H15 H 0.7193 0.4483 0.0413 0.074 Uiso 1 1 d .
H16 H 1.1669 0.3754 0.0789 0.045 Uiso 1 1 d .
H17 H 1.0941 0.3594 0.0268 0.080 Uiso 1 1 d .
H18 H 1.1931 0.4122 0.0270 0.093 Uiso 1 1 d .

loop_
_atom_site_aniso_label
_atom_site_aniso_U_11
_atom_site_aniso_U_22
_atom_site_aniso_U_33
_atom_site_aniso_U_23
_atom_site_aniso_U_13
_atom_site_aniso_U_12
Lu1 0.02635(13) 0.01690(11) 0.02136(13) -0.00222(10) -0.00126(11) -0.00002(11)
Lu2 0.02357(12) 0.01593(12) 0.02043(13) 0.00040(10) -0.00050(10) -0.00135(10)
Lu3 0.02568(13) 0.01714(12) 0.02138(13) 0.00097(10) 0.00292(11) 0.00085(10)
Si1 0.0361(11) 0.0210(9) 0.0265(10) -0.0024(7) -0.0034(8) 0.0051(7)
Si2 0.0600(13) 0.0351(9) 0.0264(10) -0.0048(9) 0.0062(9) -0.0064(10)
Si3 0.0372(11) 0.0319(10) 0.0425(11) 0.0110(8) 0.0170(9) 0.0047(9)
C1 0.033(4) 0.028(3) 0.030(4) 0.004(3) -0.005(3) -0.006(3)
C2 0.040(4) 0.027(3) 0.020(3) 0.000(3) 0.006(3) 0.010(3)
C3 0.033(3) 0.022(3) 0.034(4) -0.003(3) -0.006(3) 0.001(3)
C4 0.023(3) 0.023(3) 0.038(4) -0.004(3) 0.003(3) -0.003(3)
C5 0.026(3) 0.034(3) 0.025(3) 0.006(3) 0.000(3) -0.003(3)
C6 0.032(3) 0.023(3) 0.022(3) 0.003(2) 0.001(3) 0.004(3)
C7 0.032(4) 0.019(3) 0.020(3) -0.001(2) 0.002(3) 0.002(2)
C8 0.032(4) 0.014(3) 0.031(4) -0.003(2) -0.003(3) -0.004(3)
C9 0.031(4) 0.025(3) 0.034(4) -0.014(3) -0.018(3) 0.004(3)
C10 0.043(4) 0.019(3) 0.027(3) -0.005(3) -0.014(3) 0.002(3)
C11 0.041(4) 0.020(3) 0.017(3) -0.002(2) -0.003(3) -0.002(3)
C12 0.031(4) 0.031(4) 0.054(5) -0.014(3) 0.004(3) -0.009(3)
C13 0.034(4) 0.045(4) 0.052(5) -0.016(4) -0.023(3) 0.010(3)
C14 0.073(5) 0.033(4) 0.032(4) 0.001(3) -0.014(4) 0.008(4)
C15 0.045(4) 0.034(4) 0.032(4) -0.003(3) 0.008(3) 0.000(3)
C16 0.063(5) 0.033(4) 0.046(4) 0.010(3) -0.003(4) 0.000(4)
C17 0.038(4) 0.055(5) 0.040(4) 0.002(4) -0.012(4) 0.011(3)
C18 0.059(5) 0.031(4) 0.043(4) -0.010(3) -0.014(4) 0.021(3)
C19 0.026(3) 0.018(3) 0.032(4) 0.007(3) 0.002(3) 0.001(2)
C20 0.027(3) 0.024(3) 0.031(4) 0.004(3) -0.006(3) -0.006(3)
C21 0.040(4) 0.020(3) 0.023(3) -0.004(3) -0.003(3) -0.017(3)
C22 0.033(4) 0.017(3) 0.032(4) -0.003(3) 0.005(3) -0.004(3)
C23 0.024(3) 0.018(3) 0.034(4) 0.005(3) 0.001(3) -0.006(2)
C24 0.034(4) 0.037(4) 0.048(4) 0.010(3) -0.014(3) -0.007(3)
C25 0.077(6) 0.035(4) 0.030(4) -0.006(3) -0.003(4) -0.018(4)
C26 0.043(4) 0.024(3) 0.050(5) -0.002(3) 0.015(3) 0.005(3)
C27 0.039(4) 0.030(3) 0.034(4) 0.010(3) -0.008(3) 0.001(3)
C28 0.079(7) 0.093(7) 0.055(6) -0.014(5) 0.022(5) -0.005(6)
C29 0.056(5) 0.080(6) 0.077(6) 0.030(5) 0.029(5) 0.030(5)
C30 0.079(6) 0.043(4) 0.096(7) 0.030(4) 0.043(6) 0.005(4)
C31 0.043(4) 0.022(3) 0.018(3) 0.003(2) 0.006(3) 0.005(3)
C32 0.035(4) 0.035(4) 0.028(4) 0.008(3) 0.012(3) 0.012(3)
C33 0.025(3) 0.042(4) 0.030(4) 0.017(3) 0.005(3) -0.001(3)
C34 0.036(4) 0.024(3) 0.029(4) 0.005(3) 0.009(3) -0.007(3)
C35 0.031(3) 0.025(3) 0.021(3) 0.006(2) 0.007(3) 0.006(3)
C36 0.054(5) 0.052(5) 0.046(5) 0.007(4) 0.023(4) 0.029(4)
C37 0.030(4) 0.086(6) 0.056(5) 0.031(5) 0.003(4) -0.011(4)
C38 0.063(5) 0.030(4) 0.045(5) 0.005(3) 0.005(4) -0.019(4)
C39 0.038(4) 0.036(4) 0.034(4) 0.009(3) 0.004(3) 0.005(3)
C40 0.102(7) 0.102(7) 0.033(5) -0.013(5) 0.014(5) -0.029(6)
C41 0.068(6) 0.083(6) 0.060(6) -0.014(5) -0.020(5) -0.021(5)
C42 0.110(8) 0.036(4) 0.070(6) -0.008(4) -0.004(6) -0.013(5)

loop_
_atom_type_symbol
_atom_type_description
_atom_type_scat_dispersion_real
_atom_type_scat_dispersion_imag
_atom_type_scat_source
C C 0.0033 0.0016 'International Tables Vol C Tables 4.2.6.8 and 6.1.1.4'
H H 0.0000 0.0000 'International Tables Vol C Tables 4.2.6.8 and 6.1.1.4'
Si Si 0.0817 0.0704 'International Tables Vol C Tables 4.2.6.8 and 6.1.1.4'
Lu Lu -0.4720 5.8584 'International Tables Vol C Tables 4.2.6.8 and 6.1.1.4'

loop_
_geom_angle_atom_site_label_1
_geom_angle_atom_site_label_2
_geom_angle_atom_site_label_3
_geom_angle
C2 Lu1 C3 135.85(19)
C2 Lu1 C4 82.4(2)
C3 Lu1 C4 78.91(19)
C2 Lu1 C1 80.63(19)
C3 Lu1 C1 82.38(19)
C4 Lu1 C1 131.24(19)
C2 Lu1 C7 89.57(17)
C3 Lu1 C7 133.99(18)
C4 Lu1 C7 106.08(18)
C1 Lu1 C7 119.09(18)
C2 Lu1 C8 96.69(19)
C3 Lu1 C8 123.46(19)
C4 Lu1 C8 138.31(19)
C1 Lu1 C8 89.04(19)
C7 Lu1 C8 32.42(18)
C2 Lu1 C11 115.31(17)
C3 Lu1 C11 104.51(18)
C4 Lu1 C11 90.43(19)
C1 Lu1 C11 138.00(19)
C7 Lu1 C11 31.86(16)
C8 Lu1 C11 52.17(19)
C2 Lu1 C9 127.0(2)
C3 Lu1 C9 92.38(19)
C4 Lu1 C9 137.5(2)
C1 Lu1 C9 87.5(2)
C7 Lu1 C9 52.56(18)
C8 Lu1 C9 31.25(17)
C11 Lu1 C9 51.28(19)
C2 Lu1 C10 141.91(17)
C3 Lu1 C10 82.07(18)
C4 Lu1 C10 106.9(2)
C1 Lu1 C10 114.6(2)
C7 Lu1 C10 52.35(17)
C8 Lu1 C10 51.62(18)
C11 Lu1 C10 30.95(18)
C9 Lu1 C10 30.73(19)
C2 Lu1 Lu2 91.20(14)
C3 Lu1 Lu2 47.25(14)
C4 Lu1 Lu2 48.48(13)
C1 Lu1 Lu2 86.55(13)
C7 Lu1 Lu2 154.08(13)
C8 Lu1 Lu2 170.23(13)
C11 Lu1 Lu2 128.78(13)
C9 Lu1 Lu2 139.63(13)
C10 Lu1 Lu2 123.02(12)
C2 Lu1 Lu3 48.18(13)
C3 Lu1 Lu3 91.37(14)
C4 Lu1 Lu3 88.11(14)
C1 Lu1 Lu3 47.67(14)
C7 Lu1 Lu3 133.85(12)
C8 Lu1 Lu3 122.04(13)
C11 Lu1 Lu3 163.46(12)
C9 Lu1 Lu3 133.99(15)
C10 Lu1 Lu3 161.99(14)
Lu2 Lu1 Lu3 60.066(7)
C2 Lu1 H1 99.3
C3 Lu1 H1 77.8
C4 Lu1 H1 147.7
C1 Lu1 H1 22.9
C7 Lu1 H1 106.2
C8 Lu1 H1 73.8
C11 Lu1 H1 116.9
C9 Lu1 H1 65.6
C10 Lu1 H1 91.7
Lu2 Lu1 H1 99.3
Lu3 Lu1 H1 70.5
C2 Lu1 H4 22.9
C3 Lu1 H4 139.8
C4 Lu1 H4 67.3
C1 Lu1 H4 103.5
C7 Lu1 H4 78.2
C8 Lu1 H4 96.6
C11 Lu1 H4 97.2
C9 Lu1 H4 127.2
C10 Lu1 H4 127.5
Lu2 Lu1 H4 92.9
Lu3 Lu1 H4 67.1
H1 Lu1 H4 121.3
C2 Lu1 H12 77.1
C3 Lu1 H12 98.4
C4 Lu1 H12 23.6
C1 Lu1 H12 148.4
C7 Lu1 H12 83.0
C8 Lu1 H12 115.4
C11 Lu1 H12 72.7
C9 Lu1 H12 123.8
C10 Lu1 H12 96.7
Lu2 Lu1 H12 71.9
Lu3 Lu1 H12 100.8
H1 Lu1 H12 170.2
H4 Lu1 H12 56.4
C3 Lu2 C6 88.00(19)
C3 Lu2 C4 80.01(19)
C6 Lu2 C4 134.73(18)
C3 Lu2 C5 135.96(19)
C6 Lu2 C5 78.87(18)
C4 Lu2 C5 80.18(19)
C3 Lu2 C20 130.92(19)
C6 Lu2 C20 121.66(19)
C4 Lu2 C20 98.16(19)
C5 Lu2 C20 90.65(18)
C3 Lu2 C19 98.8(2)
C6 Lu2 C19 134.63(17)
C4 Lu2 C19 90.49(18)
C5 Lu2 C19 120.32(18)
C20 Lu2 C19 32.28(19)
C3 Lu2 C21 133.16(19)
C6 Lu2 C21 90.42(19)
C4 Lu2 C21 128.89(19)
C5 Lu2 C21 89.19(19)
C20 Lu2 C21 31.64(18)
C19 Lu2 C21 52.91(19)
C3 Lu2 C23 84.08(19)
C6 Lu2 C23 106.41(17)
C4 Lu2 C23 115.38(19)
C5 Lu2 C23 139.93(19)
C20 Lu2 C23 52.12(18)
C19 Lu2 C23 31.70(17)
C21 Lu2 C23 51.73(18)
C3 Lu2 C22 102.50(18)
C6 Lu2 C22 82.64(18)
C4 Lu2 C22 142.52(19)
C5 Lu2 C22 116.92(19)
C20 Lu2 C22 51.73(18)
C19 Lu2 C22 52.04(18)
C21 Lu2 C22 31.20(18)
C23 Lu2 C22 30.71(17)
C3 Lu2 Lu1 48.61(13)
C6 Lu2 Lu1 91.57(13)
C4 Lu2 Lu1 48.61(13)
C5 Lu2 Lu1 89.56(13)
C20 Lu2 Lu1 146.13(14)
C19 Lu2 Lu1 126.13(14)
C21 Lu2 Lu1 177.41(14)
C23 Lu2 Lu1 129.08(13)
C22 Lu2 Lu1 150.89(13)
C3 Lu2 Lu3 92.63(14)
C6 Lu2 Lu3 48.37(12)
C4 Lu2 Lu3 88.49(13)
C5 Lu2 Lu3 47.96(13)
C20 Lu2 Lu3 136.45(13)
C19 Lu2 Lu3 168.20(14)
C21 Lu2 Lu3 120.01(13)
C23 Lu2 Lu3 154.74(12)
C22 Lu2 Lu3 128.25(13)
Lu1 Lu2 Lu3 60.456(8)
C3 Lu2 H9 21.0
C6 Lu2 H9 77.6
C4 Lu2 H9 100.2
C5 Lu2 H9 146.6
C20 Lu2 H9 121.9
C19 Lu2 H9 93.0
C21 Lu2 H9 114.3
C23 Lu2 H9 70.2
C22 Lu2 H9 83.1
Lu1 Lu2 H9 67.8
Lu3 Lu2 H9 98.7
C3 Lu2 H15 149.6
C6 Lu2 H15 99.6
C4 Lu2 H15 73.8
C5 Lu2 H15 24.2
C20 Lu2 H15 69.0
C19 Lu2 H15 96.6
C21 Lu2 H15 76.5
C23 Lu2 H15 120.9
C22 Lu2 H15 107.6
Lu1 Lu2 H15 101.5
Lu3 Lu2 H15 71.9
H9 Lu2 H15 168.7
C1 Lu3 C5 132.59(19)
C1 Lu3 C2 80.8(2)
C5 Lu3 C2 84.0(2)
C1 Lu3 C6 80.68(18)
C5 Lu3 C6 79.34(19)
C2 Lu3 C6 135.29(18)
C1 Lu3 C35 125.38(19)
C5 Lu3 C35 98.52(19)
C2 Lu3 C35 88.13(18)
C6 Lu3 C35 135.12(18)
C1 Lu3 C31 134.9(2)
C5 Lu3 C31 91.42(19)
C2 Lu3 C31 119.03(18)
C6 Lu3 C31 102.69(17)
C35 Lu3 C31 32.49(16)
C1 Lu3 C32 105.1(2)
C5 Lu3 C32 116.9(2)
C2 Lu3 C32 135.45(19)
C6 Lu3 C32 88.73(18)
C35 Lu3 C32 51.90(17)
C31 Lu3 C32 31.64(19)
C1 Lu3 C34 94.20(19)
C5 Lu3 C34 128.7(2)
C2 Lu3 C34 84.60(19)
C6 Lu3 C34 137.08(19)
C35 Lu3 C34 31.28(18)
C31 Lu3 C34 52.76(18)
C32 Lu3 C34 51.25(18)
C1 Lu3 C33 83.6(2)
C5 Lu3 C33 143.4(2)
C2 Lu3 C33 111.6(2)
C6 Lu3 C33 106.34(19)
C35 Lu3 C33 51.50(18)
C31 Lu3 C33 51.95(19)
C32 Lu3 C33 30.37(19)
C34 Lu3 C33 31.09(18)
C1 Lu3 Lu2 86.57(13)
C5 Lu3 Lu2 48.80(13)
C2 Lu3 Lu2 90.41(14)
C6 Lu3 Lu2 48.17(13)
C35 Lu3 Lu2 147.21(14)
C31 Lu3 Lu2 129.32(13)
C32 Lu3 Lu2 133.49(13)
C34 Lu3 Lu2 174.75(13)
C33 Lu3 Lu2 154.04(13)
C1 Lu3 Lu1 48.39(15)
C5 Lu3 Lu1 89.37(14)
C2 Lu3 Lu1 47.71(13)
C6 Lu3 Lu1 90.66(13)
C35 Lu3 Lu1 134.21(12)
C31 Lu3 Lu1 166.54(12)
C32 Lu3 Lu1 153.10(15)
C34 Lu3 Lu1 117.51(13)
C33 Lu3 Lu1 126.02(14)
Lu2 Lu3 Lu1 59.478(8)
C1 Lu3 H18 82.2
C5 Lu3 H18 95.5
C2 Lu3 H18 156.2
C6 Lu3 H18 23.9
C35 Lu3 H18 115.4
C31 Lu3 H18 84.8
C32 Lu3 H18 65.5
C34 Lu3 H18 113.2
C33 Lu3 H18 82.8
Lu2 Lu3 H18 72.0
Lu1 Lu3 H18 108.5
C16 Si1 C18 106.7(3)
C16 Si1 C17 107.1(3)
C18 Si1 C17 107.1(3)
C16 Si1 C7 114.0(3)
C18 Si1 C7 108.6(3)
C17 Si1 C7 113.1(3)
C42 Si2 C40 108.3(4)
C42 Si2 C31 113.3(3)
C40 Si2 C31 107.4(3)
C42 Si2 C41 105.9(4)
C40 Si2 C41 107.0(4)
C31 Si2 C41 114.7(3)
C30 Si3 C29 108.3(4)
C30 Si3 C28 106.6(4)
C29 Si3 C28 106.5(4)
C30 Si3 C19 107.8(3)
C29 Si3 C19 113.1(3)
C28 Si3 C19 114.2(3)
Lu3 C1 Lu1 83.94(19)
Lu3 C1 H1 152.9
Lu1 C1 H1 69.3
Lu3 C1 H2 85.3
Lu1 C1 H2 100.3
H1 C1 H2 103.2
Lu3 C1 H3 91.0
Lu1 C1 H3 163.0
H1 C1 H3 113.3
H2 C1 H3 95.4
Lu1 C2 Lu3 84.11(17)
Lu1 C2 H4 80.1
Lu3 C2 H4 138.2
Lu1 C2 H5 106.3
Lu3 C2 H5 121.4
H4 C2 H5 100.1
Lu1 C2 H6 157.3
Lu3 C2 H6 84.4
H4 C2 H6 95.8
H5 C2 H6 96.4
Lu2 C3 Lu1 84.14(18)
Lu2 C3 H7 151.4
Lu1 C3 H7 84.9
Lu2 C3 H8 103.6
Lu1 C3 H8 110.4
H7 C3 H8 105.0
Lu2 C3 H9 82.5
Lu1 C3 H9 150.3
H7 C3 H9 94.4
H8 C3 H9 98.6
Lu2 C4 Lu1 82.90(18)
Lu2 C4 H10 130.3
Lu1 C4 H10 142.1
Lu2 C4 H11 98.4
Lu1 C4 H11 118.7
H10 C4 H11 78.8
Lu2 C4 H12 141.3
Lu1 C4 H12 58.9
H10 C4 H12 87.9
H11 C4 H12 95.1
Lu3 C5 Lu2 83.24(17)
Lu3 C5 H13 83.7
Lu2 C5 H13 139.3
Lu3 C5 H14 94.9
Lu2 C5 H14 129.7
H13 C5 H14 89.7
Lu3 C5 H15 154.3
Lu2 C5 H15 73.4
H13 C5 H15 107.0
H14 C5 H15 108.1
Lu2 C6 Lu3 83.46(17)
Lu2 C6 H16 87.6
Lu3 C6 H16 134.0
Lu2 C6 H17 106.3
Lu3 C6 H17 114.6
H16 C6 H17 111.2
Lu2 C6 H18 157.0
Lu3 C6 H18 74.1
H16 C6 H18 111.7
H17 C6 H18 79.0
C11 C7 C8 105.8(5)
C11 C7 Si1 123.7(4)
C8 C7 Si1 128.8(4)
C11 C7 Lu1 75.7(3)
C8 C7 Lu1 73.9(3)
Si1 C7 Lu1 127.0(3)
C9 C8 C7 108.3(5)
C9 C8 C12 124.8(6)
C7 C8 C12 126.8(5)
C9 C8 Lu1 76.1(3)
C7 C8 Lu1 73.7(3)
C12 C8 Lu1 118.9(4)
C10 C9 C8 109.0(5)
C10 C9 C13 124.4(6)
C8 C9 C13 126.5(6)
C10 C9 Lu1 76.0(3)
C8 C9 Lu1 72.6(3)
C13 C9 Lu1 119.7(4)
C9 C10 C11 107.8(5)
C9 C10 C14 125.7(6)
C11 C10 C14 125.9(6)
C9 C10 Lu1 73.3(3)
C11 C10 Lu1 73.1(3)
C14 C10 Lu1 126.1(4)
C10 C11 C7 109.1(5)
C10 C11 C15 123.2(5)
C7 C11 C15 127.2(5)
C10 C11 Lu1 76.0(3)
C7 C11 Lu1 72.4(3)
C15 C11 Lu1 124.6(4)
C8 C12 H12A 109.5
C8 C12 H12B 109.5
H12A C12 H12B 109.5
C8 C12 H12C 109.5
H12A C12 H12C 109.5
H12B C12 H12C 109.5
C9 C13 H13A 109.5
C9 C13 H13B 109.5
H13A C13 H13B 109.5
C9 C13 H13C 109.5
H13A C13 H13C 109.5
H13B C13 H13C 109.5
C10 C14 H14A 109.5
C10 C14 H14B 109.5
H14A C14 H14B 109.5
C10 C14 H14C 109.5
H14A C14 H14C 109.5
H14B C14 H14C 109.5
C11 C15 H15A 109.5
C11 C15 H15B 109.5
H15A C15 H15B 109.5
C11 C15 H15C 109.5
H15A C15 H15C 109.5
H15B C15 H15C 109.5
Si1 C16 H16A 109.5
Si1 C16 H16B 109.5
H16A C16 H16B 109.5
Si1 C16 H16C 109.5
H16A C16 H16C 109.5
H16B C16 H16C 109.5
Si1 C17 H17A 109.5
Si1 C17 H17B 109.5
H17A C17 H17B 109.5
Si1 C17 H17C 109.5
H17A C17 H17C 109.5
H17B C17 H17C 109.5
Si1 C18 H18A 109.5
Si1 C18 H18B 109.5
H18A C18 H18B 109.5
Si1 C18 H18C 109.5
H18A C18 H18C 109.5
H18B C18 H18C 109.5
C20 C19 C23 106.8(5)
C20 C19 Si3 127.9(4)
C23 C19 Si3 123.2(5)
C20 C19 Lu2 73.6(3)
C23 C19 Lu2 77.3(3)
Si3 C19 Lu2 127.6(3)
C21 C20 C19 109.0(5)
C21 C20 C24 122.6(6)
C19 C20 C24 128.3(6)
C21 C20 Lu2 76.5(3)
C19 C20 Lu2 74.1(3)
C24 C20 Lu2 119.0(4)
C20 C21 C22 107.1(5)
C20 C21 C25 127.7(6)
C22 C21 C25 125.0(6)
C20 C21 Lu2 71.9(3)
C22 C21 Lu2 76.0(3)
C25 C21 Lu2 121.3(4)
C23 C22 C21 108.8(5)
C23 C22 C26 124.2(6)
C21 C22 C26 126.6(6)
C23 C22 Lu2 74.2(3)
C21 C22 Lu2 72.8(3)
C26 C22 Lu2 125.1(4)
C22 C23 C19 108.3(6)
C22 C23 C27 124.0(5)
C19 C23 C27 127.2(6)
C22 C23 Lu2 75.1(3)
C19 C23 Lu2 71.0(3)
C27 C23 Lu2 126.1(4)
C20 C24 H24A 109.5
C20 C24 H24B 109.5
H24A C24 H24B 109.5
C20 C24 H24C 109.5
H24A C24 H24C 109.5
H24B C24 H24C 109.5
C21 C25 H25A 109.5
C21 C25 H25B 109.5
H25A C25 H25B 109.5
C21 C25 H25C 109.5
H25A C25 H25C 109.5
H25B C25 H25C 109.5
C22 C26 H26A 109.5
C22 C26 H26B 109.5
H26A C26 H26B 109.5
C22 C26 H26C 109.5
H26A C26 H26C 109.5
H26B C26 H26C 109.5
C23 C27 H27A 109.5
C23 C27 H27B 109.5
H27A C27 H27B 109.5
C23 C27 H27C 109.5
H27A C27 H27C 109.5
H27B C27 H27C 109.5
Si3 C28 H28A 109.5
Si3 C28 H28B 109.5
H28A C28 H28B 109.5
Si3 C28 H28C 109.5
H28A C28 H28C 109.5
H28B C28 H28C 109.5
Si3 C29 H29A 109.5
Si3 C29 H29B 109.5
H29A C29 H29B 109.5
Si3 C29 H29C 109.5
H29A C29 H29C 109.5
H29B C29 H29C 109.5
Si3 C30 H30A 109.5
Si3 C30 H30B 109.5
H30A C30 H30B 109.5
Si3 C30 H30C 109.5
H30A C30 H30C 109.5
H30B C30 H30C 109.5
C32 C31 C35 105.3(5)
C32 C31 Si2 125.5(4)
C35 C31 Si2 126.8(5)
C32 C31 Lu3 75.5(3)
C35 C31 Lu3 73.7(3)
Si2 C31 Lu3 129.7(3)
C33 C32 C31 110.0(5)
C33 C32 C36 123.2(6)
C31 C32 C36 126.4(6)
C33 C32 Lu3 75.9(3)
C31 C32 Lu3 72.9(3)
C36 C32 Lu3 124.3(4)
C32 C33 C34 108.6(5)
C32 C33 C37 127.4(6)
C34 C33 C37 123.7(6)
C32 C33 Lu3 73.8(3)
C34 C33 Lu3 73.5(3)
C37 C33 Lu3 123.4(4)
C35 C34 C33 107.6(5)
C35 C34 C38 125.9(6)
C33 C34 C38 126.3(6)
C35 C34 Lu3 72.9(3)
C33 C34 Lu3 75.4(3)
C38 C34 Lu3 120.9(4)
C34 C35 C31 108.5(5)
C34 C35 C39 125.5(5)
C31 C35 C39 125.9(6)
C34 C35 Lu3 75.8(3)
C31 C35 Lu3 73.8(3)
C39 C35 Lu3 119.1(4)
C32 C36 H36A 109.5
C32 C36 H36B 109.5
H36A C36 H36B 109.5
C32 C36 H36C 109.5
H36A C36 H36C 109.5
H36B C36 H36C 109.5
C33 C37 H37A 109.5
C33 C37 H37B 109.5
H37A C37 H37B 109.5
C33 C37 H37C 109.5
H37A C37 H37C 109.5
H37B C37 H37C 109.5
C34 C38 H38A 109.5
C34 C38 H38B 109.5
H38A C38 H38B 109.5
C34 C38 H38C 109.5
H38A C38 H38C 109.5
H38B C38 H38C 109.5
C35 C39 H39A 109.5
C35 C39 H39B 109.5
H39A C39 H39B 109.5
C35 C39 H39C 109.5
H39A C39 H39C 109.5
H39B C39 H39C 109.5
Si2 C40 H40A 109.5
Si2 C40 H40B 109.5
H40A C40 H40B 109.5
Si2 C40 H40C 109.5
H40A C40 H40C 109.5
H40B C40 H40C 109.5
Si2 C41 H41A 109.5
Si2 C41 H41B 109.5
H41A C41 H41B 109.5
Si2 C41 H41C 109.5
H41A C41 H41C 109.5
H41B C41 H41C 109.5
Si2 C42 H42A 109.5
Si2 C42 H42B 109.5
H42A C42 H42B 109.5
Si2 C42 H42C 109.5
H42A C42 H42C 109.5
H42B C42 H42C 109.5

loop_
_geom_bond_atom_site_label_1
_geom_bond_atom_site_label_2
_geom_bond_distance
Lu1 C2 2.481(6)
Lu1 C3 2.491(5)
Lu1 C4 2.498(6)
Lu1 C1 2.509(6)
Lu1 C7 2.593(5)
Lu1 C8 2.595(5)
Lu1 C11 2.636(5)
Lu1 C9 2.640(6)
Lu1 C10 2.674(6)
Lu1 Lu2 3.3035(4)
Lu1 Lu3 3.3363(4)
Lu1 H1 2.3487
Lu1 H4 2.5078
Lu1 H12 2.1570
Lu2 C3 2.439(6)
Lu2 C6 2.492(6)
Lu2 C4 2.493(6)
Lu2 C5 2.518(6)
Lu2 C20 2.569(5)
Lu2 C19 2.576(5)
Lu2 C21 2.629(5)
Lu2 C23 2.657(5)
Lu2 C22 2.670(5)
Lu2 Lu3 3.3233(4)
Lu2 H9 2.4865
Lu2 H15 2.4352
Lu3 C1 2.480(6)
Lu3 C5 2.485(6)
Lu3 C2 2.500(5)
Lu3 C6 2.500(5)
Lu3 C35 2.604(5)
Lu3 C31 2.604(5)
Lu3 C32 2.638(6)
Lu3 C34 2.641(6)
Lu3 C33 2.665(6)
Lu3 H18 2.4289
Si1 C16 1.864(7)
Si1 C18 1.869(6)
Si1 C17 1.873(7)
Si1 C7 1.876(6)
Si2 C42 1.862(7)
Si2 C40 1.864(7)
Si2 C31 1.878(6)
Si2 C41 1.881(8)
Si3 C30 1.857(7)
Si3 C29 1.879(8)
Si3 C28 1.880(8)
Si3 C19 1.886(6)
C1 H1 0.9753
C1 H2 0.9628
C1 H3 1.0872
C2 H4 0.9887
C2 H5 0.9762
C2 H6 1.0316
C3 H7 0.9480
C3 H8 0.9782
C3 H9 0.8980
C4 H10 0.9971
C4 H11 0.9864
C4 H12 1.0071
C5 H13 0.9365
C5 H14 0.9881
C5 H15 1.0430
C6 H16 0.9904
C6 H17 1.0456
C6 H18 1.0244
C7 C11 1.436(7)
C7 C8 1.448(8)
C8 C9 1.411(8)
C8 C12 1.510(8)
C9 C10 1.408(9)
C9 C13 1.534(8)
C10 C11 1.417(8)
C10 C14 1.519(8)
C11 C15 1.514(9)
C12 H12A 0.9800
C12 H12B 0.9800
C12 H12C 0.9800
C13 H13A 0.9800
C13 H13B 0.9800
C13 H13C 0.9800
C14 H14A 0.9800
C14 H14B 0.9800
C14 H14C 0.9800
C15 H15A 0.9800
C15 H15B 0.9800
C15 H15C 0.9800
C16 H16A 0.9800
C16 H16B 0.9800
C16 H16C 0.9800
C17 H17A 0.9800
C17 H17B 0.9800
C17 H17C 0.9800
C18 H18A 0.9800
C18 H18B 0.9800
C18 H18C 0.9800
C19 C20 1.431(8)
C19 C23 1.431(8)
C20 C21 1.418(8)
C20 C24 1.523(8)
C21 C22 1.426(8)
C21 C25 1.505(8)
C22 C23 1.411(8)
C22 C26 1.513(8)
C23 C27 1.513(8)
C24 H24A 0.9800
C24 H24B 0.9800
C24 H24C 0.9800
C25 H25A 0.9800
C25 H25B 0.9800
C25 H25C 0.9800
C26 H26A 0.9800
C26 H26B 0.9800
C26 H26C 0.9800
C27 H27A 0.9800
C27 H27B 0.9800
C27 H27C 0.9800
C28 H28A 0.9800
C28 H28B 0.9800
C28 H28C 0.9800
C29 H29A 0.9800
C29 H29B 0.9800
C29 H29C 0.9800
C30 H30A 0.9800
C30 H30B 0.9800
C30 H30C 0.9800
C31 C32 1.430(8)
C31 C35 1.457(8)
C32 C33 1.389(9)
C32 C36 1.522(8)
C33 C34 1.422(8)
C33 C37 1.517(9)
C34 C35 1.414(8)
C34 C38 1.520(8)
C35 C39 1.506(8)
C36 H36A 0.9800
C36 H36B 0.9800
C36 H36C 0.9800
C37 H37A 0.9800
C37 H37B 0.9800
C37 H37C 0.9800
C38 H38A 0.9800
C38 H38B 0.9800
C38 H38C 0.9800
C39 H39A 0.9800
C39 H39B 0.9800
C39 H39C 0.9800
C40 H40A 0.9800
C40 H40B 0.9800
C40 H40C 0.9800
C41 H41A 0.9800
C41 H41B 0.9800
C41 H41C 0.9800
C42 H42A 0.9800
C42 H42B 0.9800
C42 H42C 0.9800
